data_1508976
loop_
_publ_author_name
'Kanatzidis, M.G.'
'Iyer, R.G.'
'Aitken, J.A.'

_publ_section_title
;
 Noncentrosymmetric cubic thio- and selenogermanates: A0.5 M1.75 Ge Q4 (A
 = Ag, Cu, Na; M = Pb, Eu; Q = S, Se)
;
_journal_name_full 'Solid State Sciences'
_journal_page_first 451
_journal_page_last 459
_journal_paper_doi 10.1016/j.solidstatesciences.2004.03.001
_journal_volume 6
_journal_year 2004
_chemical_formula_sum 'Ag0.5 Eu1.75 Ge S4'
_chemical_name_systematic 'Silver europium tetrathiogermanate (0.5/1.75/1)'
_space_group_IT_number 220
_symmetry_space_group_name_Hall 'I -4bd 2c 3'
_symmetry_space_group_name_H-M 'I -4 3 d'
_cell_angle_alpha 90
_cell_angle_beta 90
_cell_angle_gamma 90
_cell_formula_units_Z 16
_cell_length_a 13.9491
_cell_length_b 13.9491
_cell_length_c 13.9491
_cell_volume 2714.179
_citation_journal_id_ASTM SSSCFJ
_cod_data_source_file silver0-1_101.cif
_cod_data_source_block Ag0.5Eu1.75Ge1S4
_cod_original_formula_sum 'Ag0.5 Eu1.75 Ge1 S4'
_cod_database_code 1508976

loop_
_symmetry_equiv_pos_as_xyz
x,y,z
y+1/4,-x+3/4,-z+1/4
-x,-y+1/2,z
-y+3/4,x+3/4,-z+1/4
x,-y,-z+1/2
-y+1/4,-x+3/4,z+3/4
-x,y+1/2,-z+1/2
y+3/4,x+3/4,z+3/4
z,x,y
x+1/4,-z+3/4,-y+1/4
-z,-x+1/2,y
-x+3/4,z+3/4,-y+1/4
z,-x,-y+1/2
-x+1/4,-z+3/4,y+3/4
-z,x+1/2,-y+1/2
x+3/4,z+3/4,y+3/4
y,z,x
y,-z,-x+1/2
-z+1/4,-y+3/4,x+3/4
-y,z+1/2,-x+1/2
z+1/4,y+1/4,x+1/4
-y+1/2,-z,x+1/2
-z+1/4,y+1/4,-x+3/4
z+3/4,-y+1/4,-x+3/4
x+1/2,y+1/2,z+1/2
y+3/4,-x+5/4,-z+3/4
-x+1/2,-y+1,z+1/2
-y+5/4,x+5/4,-z+3/4
x+1/2,-y+1/2,-z+1
-y+3/4,-x+5/4,z+5/4
-x+1/2,y+1,-z+1
y+5/4,x+5/4,z+5/4
z+1/2,x+1/2,y+1/2
x+3/4,-z+5/4,-y+3/4
-z+1/2,-x+1,y+1/2
-x+5/4,z+5/4,-y+3/4
z+1/2,-x+1/2,-y+1
-x+3/4,-z+5/4,y+5/4
-z+1/2,x+1,-y+1
x+5/4,z+5/4,y+5/4
y+1/2,z+1/2,x+1/2
y+1/2,-z+1/2,-x+1
-z+3/4,-y+5/4,x+5/4
-y+1/2,z+1,-x+1
z+3/4,y+3/4,x+3/4
-y+1,-z+1/2,x+1
-z+3/4,y+3/4,-x+5/4
z+5/4,-y+3/4,-x+5/4

loop_
_atom_site_label
_atom_site_type_symbol
_atom_site_fract_x
_atom_site_fract_y
_atom_site_fract_z
_atom_site_occupancy
S1 S-2 0.14444 0.14444 0.14444 1
Ag1 Ag+1 0.375 0 0.25 0.67
Ge1 Ge+4 0.23464 0.23464 0.23464 1
Eu2 Eu+2 0.02401 0 0.25 1
S2 S-2 0.09079 0.09975 0.43189 1
Eu1 Eu+2 0.3439 0 0.25 0.17
